data_2011666
loop_
_publ_author_name
'Glidewell, Christopher'
'Low, John N.'
'Wardell, James L.'

_publ_section_title
;
 Conformational preferences and supramolecular aggregation in
 2-nitrophenylthiolates:
 2-nitrophenyl-\b-<small>D</small>-thiogalactopyranoside
;
_journal_issue 12
_journal_name_full 'Acta Crystallographica Section C'
_journal_page_first 1465
_journal_page_last 1467
_journal_paper_doi 10.1107/S0108270100012427
_journal_volume 56
_journal_year 2000
_chemical_formula_moiety 'C12 H15 N O7 S'
_chemical_formula_sum 'C12 H15 N O7 S'
_chemical_formula_weight 317.31
_chemical_name_systematic
;
2-Nitrophenyl-\b-D-thiogalactopyranoside
;
_space_group_IT_number 19
_symmetry_cell_setting orthorhombic
_symmetry_space_group_name_Hall 'P 2ac 2ab'
_symmetry_space_group_name_H-M 'P 21 21 21'
_cell_angle_alpha 90.00
_cell_angle_beta 90.00
_cell_angle_gamma 90.00
_cell_formula_units_Z 4
_cell_length_a 8.2214(4)
_cell_length_b 11.4293(5)
_cell_length_c 14.3861(6)
_cell_measurement_reflns_used 3097
_cell_measurement_temperature 298(2)
_cell_measurement_theta_max 27.44
_cell_measurement_theta_min 2.27
_cell_volume 1351.79(10)
_computing_cell_refinement XPREP
_computing_data_collection 'XPREP (Bruker, 1997)'
_computing_data_reduction XPREP
_computing_molecular_graphics 'ORTEPII (Johnson, 1976) and PLATON (Spek, 2000)'
_computing_publication_material 'SHELXL97 and WordPerfect macro PRPKAPPA (Ferguson, 1999)'
_computing_structure_refinement 'SHELXL97 (Sheldrick, 1997)'
_computing_structure_solution 'SHELXS97 (Sheldrick, 1997)'
_diffrn_ambient_temperature 298(2)
_diffrn_measured_fraction_theta_full .998
_diffrn_measured_fraction_theta_max .998
_diffrn_measurement_device_type KappaCCD
_diffrn_measurement_method '\f and \w scans with \k offsets'
_diffrn_radiation_monochromator graphite
_diffrn_radiation_source 'fine-focus sealed X-ray tube'
_diffrn_radiation_type MoK\a
_diffrn_radiation_wavelength .71073
_diffrn_reflns_av_R_equivalents .023
_diffrn_reflns_av_sigmaI/netI .0150
_diffrn_reflns_limit_h_max 7
_diffrn_reflns_limit_h_min -10
_diffrn_reflns_limit_k_max 14
_diffrn_reflns_limit_k_min -14
_diffrn_reflns_limit_l_max 18
_diffrn_reflns_limit_l_min -18
_diffrn_reflns_number 10075
_diffrn_reflns_theta_full 27.44
_diffrn_reflns_theta_max 27.44
_diffrn_reflns_theta_min 2.27
_diffrn_standards_decay_% negligible
_exptl_absorpt_coefficient_mu .274
_exptl_absorpt_correction_T_max .922
_exptl_absorpt_correction_T_min .905
_exptl_absorpt_correction_type multi-scan
_exptl_absorpt_process_details '(SADABS; Bruker, 1997)'
_exptl_crystal_colour yellow
_exptl_crystal_density_diffrn 1.559
_exptl_crystal_density_method 'not measured'
_exptl_crystal_description block
_exptl_crystal_F_000 664
_exptl_crystal_size_max .37
_exptl_crystal_size_mid .30
_exptl_crystal_size_min .30
_refine_diff_density_max .230
_refine_diff_density_min -.211
_refine_ls_abs_structure_details 'Flack (1983)'
_refine_ls_abs_structure_Flack .03(6)
_refine_ls_extinction_method none
_refine_ls_goodness_of_fit_ref 1.011
_refine_ls_hydrogen_treatment constr
_refine_ls_matrix_type full
_refine_ls_number_parameters 188
_refine_ls_number_reflns 3097
_refine_ls_number_restraints 0
_refine_ls_restrained_S_all 1.011
_refine_ls_R_factor_all .030
_refine_ls_R_factor_gt .027
_refine_ls_shift/su_max <0.001
_refine_ls_shift/su_mean .000
_refine_ls_structure_factor_coef Fsqd
_refine_ls_weighting_details 'w = 1/[\s^2^(Fo^2^)+(0.0510P)^2^] where P = (Fo^2^+2Fc^2^)/3'
_refine_ls_weighting_scheme calc
_refine_ls_wR_factor_ref .074
_reflns_number_gt 2874
_reflns_number_total 3097
_reflns_threshold_expression >2\s(I)
_cod_data_source_file sk1419.cif
_cod_data_source_block I
_cod_database_code 2011666
_cod_database_fobs_code 2011666

loop_
_symmetry_equiv_pos_as_xyz
'x, y, z'
'-x+1/2, -y, z+1/2'
'x+1/2, -y+1/2, -z'
'-x, y+1/2, -z+1/2'

loop_
_atom_site_label
_atom_site_fract_x
_atom_site_fract_y
_atom_site_fract_z
_atom_site_U_iso_or_equiv
_atom_site_adp_type
_atom_site_calc_flag
_atom_site_refinement_flags
_atom_site_occupancy
_atom_site_disorder_assembly
_atom_site_disorder_group
_atom_site_type_symbol
S1 .77449(5) .61321(4) .81936(2) .03595(10) Uani d . 1 . . S
C11 .71053(17) .60652(12) .93619(9) .0288(3) Uani d . 1 . . C
C12 .81725(18) .57723(12) 1.00849(10) .0304(3) Uani d . 1 . . C
N1 .99067(17) .55948(11) .99031(9) .0369(3) Uani d . 1 . . N
O11 1.03245(16) .52698(13) .91302(9) .0552(4) Uani d . 1 . . O
O12 1.08659(16) .57771(12) 1.05384(9) .0542(3) Uani d . 1 . . O
C13 .7683(2) .56643(15) 1.10035(11) .0403(4) Uani d . 1 . . C
C14 .6093(2) .58725(16) 1.12318(11) .0458(4) Uani d . 1 . . C
C15 .5008(2) .62165(16) 1.05453(12) .0423(4) Uani d . 1 . . C
C16 .54973(19) .62961(14) .96273(11) .0353(3) Uani d . 1 . . C
C21 .62772(17) .71145(13) .76760(9) .0306(3) Uani d . 1 . . C
C22 .71078(17) .76739(12) .68327(10) .0303(3) Uani d . 1 . . C
O2 .84180(15) .83866(11) .71266(8) .0452(3) Uani d . 1 . . O
C23 .59022(19) .84516(13) .63260(10) .0314(3) Uani d . 1 . . C
O3 .66404(13) .88920(10) .54919(7) .0399(2) Uani d . 1 . . O
C24 .43542(18) .78063(13) .60848(10) .0315(3) Uani d . 1 . . C
O4 .47163(14) .69812(11) .53711(7) .0401(3) Uani d . 1 . . O
C25 .36809(17) .72243(14) .69650(10) .0331(3) Uani d . 1 . . C
C26 .2202(2) .64512(16) .68063(12) .0433(4) Uani d . 1 . . C
O6 .09260(10) .71183(8) .64071(8) .0573(4) Uani d . 1 . . O
O5 .48775(10) .64780(8) .73943(7) .0337(2) Uani d . 1 . . O
H13 .8428 .5453 1.1460 .048 Uiso calc R 1 . . H
H14 .5742 .5784 1.1842 .055 Uiso calc R 1 . . H
H15 .3940 .6396 1.0704 .051 Uiso calc R 1 . . H
H16 .4742 .6508 .9176 .042 Uiso calc R 1 . . H
H21 .5969 .7721 .8124 .037 Uiso calc R 1 . . H
H22 .7507 .7063 .6413 .036 Uiso calc R 1 . . H
H2 .9281 .8063 .7002 .054 Uiso calc R 1 . . H
H23 .5628 .9115 .6728 .038 Uiso calc R 1 . . H
H3 .7480 .9241 .5624 .060 Uiso calc R 1 . . H
H24 .3553 .8368 .5850 .038 Uiso calc R 1 . . H
H4 .3887 .6623 .5231 .060 Uiso calc R 1 . . H
H25 .3384 .7839 .7408 .040 Uiso calc R 1 . . H
H26A .2487 .5811 .6395 .052 Uiso calc R 1 . . H
H26B .1845 .6122 .7393 .052 Uiso calc R 1 . . H
H6 .0852 .6964 .5852 .086 Uiso calc R 1 . . H

loop_
_atom_site_aniso_label
_atom_site_aniso_U_11
_atom_site_aniso_U_22
_atom_site_aniso_U_33
_atom_site_aniso_U_12
_atom_site_aniso_U_13
_atom_site_aniso_U_23
S1 .03172(18) .0494(2) .02675(16) .01206(17) -.00061(14) .00108(15)
C11 .0280(7) .0307(6) .0277(6) -.0007(6) -.0014(5) -.0009(5)
C12 .0280(8) .0301(6) .0330(7) .0032(5) -.0020(6) -.0007(5)
N1 .0330(7) .0378(6) .0397(7) .0087(6) -.0038(6) .0028(6)
O11 .0453(7) .0764(9) .0440(7) .0283(7) .0025(6) .0005(6)
O12 .0364(6) .0650(8) .0611(8) .0055(6) -.0171(6) -.0064(6)
C13 .0447(9) .0456(8) .0306(7) .0022(8) -.0064(7) .0011(6)
C14 .0499(10) .0566(10) .0309(8) .0023(9) .0087(7) .0010(7)
C15 .0321(8) .0490(9) .0457(9) .0004(7) .0103(7) -.0019(7)
C16 .0266(7) .0417(8) .0377(7) .0012(6) -.0013(6) .0033(6)
C21 .0254(7) .0390(7) .0272(6) .0034(6) -.0031(5) .0001(6)
C22 .0240(6) .0370(7) .0297(6) .0002(6) -.0016(6) -.0014(6)
O2 .0293(6) .0516(6) .0547(7) -.0093(5) -.0084(5) .0009(5)
C23 .0288(7) .0342(7) .0311(7) .0031(6) .0016(6) .0001(5)
O3 .0369(6) .0446(6) .0384(5) -.0051(5) .0008(5) .0094(5)
C24 .0272(7) .0379(7) .0293(7) .0060(6) -.0036(6) .0002(6)
O4 .0379(6) .0514(6) .0311(5) -.0070(5) .0019(5) -.0083(5)
C25 .0240(7) .0457(8) .0295(7) .0046(6) -.0006(5) -.0007(6)
C26 .0252(7) .0657(10) .0389(8) -.0046(7) -.0003(7) .0041(8)
O6 .0268(6) .1052(11) .0399(6) .0087(7) -.0053(5) .0005(7)
O5 .0255(5) .0426(5) .0330(5) -.0012(4) -.0041(4) .0055(4)

loop_
_atom_type_symbol
_atom_type_description
_atom_type_scat_dispersion_real
_atom_type_scat_dispersion_imag
_atom_type_scat_source
C C .0033 .0016 'International Tables Vol C Tables 4.2.6.8 and 6.1.1.4'
H H .0000 .0000 'International Tables Vol C Tables 4.2.6.8 and 6.1.1.4'
N N .0061 .0033 'International Tables Vol C Tables 4.2.6.8 and 6.1.1.4'
O O .0106 .0060 'International Tables Vol C Tables 4.2.6.8 and 6.1.1.4'
S S .1246 .1234 'International Tables Vol C Tables 4.2.6.8 and 6.1.1.4'

loop_
_geom_angle_atom_site_label_1
_geom_angle_atom_site_label_2
_geom_angle_atom_site_label_3
_geom_angle
_geom_angle_publ_flag
C11 S1 C21 102.73(7) y
C16 C11 C12 115.70(13) no
C16 C11 S1 122.21(11) no
C12 C11 S1 122.09(11) no
C13 C12 C11 123.15(14) no
C13 C12 N1 116.14(13) no
C11 C12 N1 120.69(13) no
O11 N1 O12 123.35(15) y
O11 N1 C12 118.60(13) no
O12 N1 C12 118.04(14) no
C14 C13 C12 119.36(15) no
C14 C13 H13 120.3 no
C12 C13 H13 120.3 no
C13 C14 C15 119.49(15) no
C13 C14 H14 120.3 no
C15 C14 H14 120.3 no
C16 C15 C14 120.74(16) no
C16 C15 H15 119.6 no
C14 C15 H15 119.6 no
C15 C16 C11 121.46(15) no
C15 C16 H16 119.3 no
C11 C16 H16 119.3 no
O5 C21 C22 110.42(11) no
O5 C21 S1 109.88(9) no
C22 C21 S1 106.72(9) no
O5 C21 H21 109.9 no
C22 C21 H21 109.9 no
S1 C21 H21 109.9 no
O2 C22 C23 107.66(12) no
O2 C22 C21 110.05(11) no
C23 C22 C21 109.49(12) no
O2 C22 H22 109.9 no
C23 C22 H22 109.9 no
C21 C22 H22 109.9 no
C22 O2 H2 109.5 no
O3 C23 C24 109.58(12) no
O3 C23 C22 109.31(12) no
C24 C23 C22 111.98(12) no
O3 C23 H23 108.6 no
C24 C23 H23 108.6 no
C22 C23 H23 108.6 no
C23 O3 H3 109.5 no
O4 C24 C23 108.20(12) no
O4 C24 C25 112.52(12) no
C23 C24 C25 109.03(12) no
O4 C24 H24 109.0 no
C23 C24 H24 109.0 no
C25 C24 H24 109.0 no
C24 O4 H4 109.5 no
O5 C25 C26 105.44(13) no
O5 C25 C24 111.36(11) no
C26 C25 C24 114.64(12) no
O5 C25 H25 108.4 no
C26 C25 H25 108.4 no
C24 C25 H25 108.4 no
O6 C26 C25 109.87(13) no
O6 C26 H26A 109.7 no
C25 C26 H26A 109.7 no
O6 C26 H26B 109.7 no
C25 C26 H26B 109.7 no
H26A C26 H26B 108.2 no
C26 O6 H6 109.5 no
C21 O5 C25 111.85(10) no

loop_
_geom_bond_atom_site_label_1
_geom_bond_atom_site_label_2
_geom_bond_site_symmetry_2
_geom_bond_distance
_geom_bond_publ_flag
C11 C12 . 1.4013(19) y
C12 C13 . 1.387(2) y
C13 C14 . 1.369(3) y
C14 C15 . 1.388(2) y
C15 C16 . 1.384(2) y
C16 C11 . 1.401(2) y
C12 N1 . 1.464(2) y
N1 O11 . 1.2215(18) y
N1 O12 . 1.2250(18) y
C13 H13 . .9300 no
C14 H14 . .9300 no
C15 H15 . .9300 no
C16 H16 . .9300 no
C21 O5 . 1.4205(16) y
C21 C22 . 1.5320(19) no
C21 H21 . .9800 no
C22 O2 . 1.4151(17) y
C22 C23 . 1.518(2) no
C22 H22 . .9800 no
O2 H2 . .8200 no
C23 O3 . 1.4358(17) y
C23 C24 . 1.511(2) no
C23 H23 . .9800 no
O3 H3 . .8200 no
C24 O4 . 1.4255(18) y
C24 C25 . 1.534(2) no
C24 H24 . .9800 no
O4 H4 . .8200 no
C25 O5 . 1.4412(16) y
C25 C26 . 1.520(2) no
C25 H25 . .9800 no
C26 O6 . 1.4186(19) y
C26 H26A . .9700 no
C26 H26B . .9700 no
O6 H6 . .8200 no
S1 C11 . 1.7628(14) y
S1 C21 . 1.8086(14) y

loop_
_geom_hbond_atom_site_label_D
_geom_hbond_atom_site_label_H
_geom_hbond_atom_site_label_A
_geom_hbond_site_symmetry_A
_geom_hbond_distance_DH
_geom_hbond_distance_HA
_geom_hbond_distance_DA
_geom_hbond_angle_DHA
_geom_hbond_publ_flag
O2 H2 O6 1_655 .82 1.93 2.725(2) 163 y
O3 H3 O11 4_756 .82 2.18 3.000(2) 175 y
O4 H4 O3 3_466 .82 2.20 2.989(2) 161 y
O6 H6 O3 3_466 .82 2.26 3.024(2) 155 y

loop_
_geom_torsion_atom_site_label_1
_geom_torsion_atom_site_label_2
_geom_torsion_atom_site_label_3
_geom_torsion_atom_site_label_4
_geom_torsion
_geom_torsion_publ_flag
C21 S1 C11 C16 24.36(14) no
C21 S1 C11 C12 -155.93(12) y
C16 C11 C12 C13 2.6(2) no
S1 C11 C12 C13 -177.11(12) no
C16 C11 C12 N1 -175.59(13) no
S1 C11 C12 N1 4.69(19) no
C13 C12 N1 O11 154.42(15) no
C11 C12 N1 O11 -27.3(2) y
C13 C12 N1 O12 -25.3(2) no
C11 C12 N1 O12 152.99(14) no
C11 C12 C13 C14 -1.3(2) no
N1 C12 C13 C14 176.96(15) no
C12 C13 C14 C15 -1.6(3) no
C13 C14 C15 C16 3.1(3) no
C14 C15 C16 C11 -1.8(3) no
C12 C11 C16 C15 -1.1(2) no
S1 C11 C16 C15 178.66(13) no
C11 S1 C21 O5 -85.82(10) y
C11 S1 C21 C22 154.44(10) y
O5 C21 C22 O2 175.05(11) no
S1 C21 C22 O2 -65.57(13) no
S1 C21 C22 C23 176.28(9) y
S1 C21 O5 C25 -179.18(9) y
O5 C21 C22 C23 56.89(15) y
O2 C22 C23 O3 65.42(14) no
C21 C22 C23 O3 -174.95(11) no
O2 C22 C23 C24 -172.96(12) no
C21 C22 C23 C24 -53.32(15) y
O3 C23 C24 O4 51.02(15) no
C22 C23 C24 O4 -70.45(15) no
O3 C23 C24 C25 173.70(12) no
C22 C23 C24 C25 52.23(16) y
O4 C24 C25 O5 64.90(15) no
C23 C24 C25 O5 -55.14(16) y
C24 C25 O5 C21 61.34(15) y
O4 C24 C25 C26 -54.69(17) no
C23 C24 C25 C26 -174.73(13) no
O5 C25 C26 O6 178.30(12) no
C24 C25 C26 O6 -58.86(17) no
C25 O5 C21 C22 -61.72(14) y
C26 C25 O5 C21 -173.75(11) no

loop_
_cod_related_entry_id
_cod_related_entry_database
_cod_related_entry_code
1 ChemSpider 92139
